data_4065848
loop_
_publ_author_name
'Fukui, Sohei'
'Suzuki, Noriyuki'
'Wada, Tohru'
'Tanaka, Koji'
'Nagao, Hirotaka'

_publ_section_title
;
 Formation and Structure of an (Iminium ion)ruthenium Complex and Reaction
 of the Iminium Ion Moiety with Alcohols
;
_journal_issue 7
_journal_name_full Organometallics
_journal_page_first 1534
_journal_paper_doi 10.1021/om100161r
_journal_volume 29
_journal_year 2010
_chemical_formula_moiety 'C16 H21 Cl3 N3 Ru '
_chemical_formula_sum 'C16 H21 Cl3 N3 Ru'
_chemical_formula_weight 462.79
_space_group_IT_number 14
_symmetry_cell_setting monoclinic
_symmetry_Int_Tables_number 14
_symmetry_space_group_name_Hall '-P 2yn'
_symmetry_space_group_name_H-M 'P 1 21/n 1'
_cell_angle_alpha 90.0000
_cell_angle_beta 100.2047(5)
_cell_angle_gamma 90.0000
_cell_formula_units_Z 4
_cell_length_a 7.7766(2)
_cell_length_b 14.6864(4)
_cell_length_c 15.2361(5)
_cell_measurement_reflns_used 4963
_cell_measurement_temperature 93
_cell_measurement_theta_max 27.5
_cell_measurement_theta_min 3.0
_cell_volume 1712.59(9)
_computing_cell_refinement CrystalClear
_computing_data_collection CrystalClear
_computing_data_reduction CrystalStructure
_computing_publication_material 'CrystalStructure 3.8'
_computing_structure_refinement SHELXL
_computing_structure_solution SIR92
_diffrn_detector_area_resol_mean 7.31
_diffrn_measured_fraction_theta_full 0.998
_diffrn_measured_fraction_theta_max 0.998
_diffrn_measurement_device_type 'Rigaku Mercury'
_diffrn_measurement_method \w
_diffrn_radiation_type 'Mo K\a'
_diffrn_radiation_wavelength 0.71070
_diffrn_reflns_av_R_equivalents 0.018
_diffrn_reflns_limit_h_max 10
_diffrn_reflns_limit_h_min -9
_diffrn_reflns_limit_k_max 18
_diffrn_reflns_limit_k_min -19
_diffrn_reflns_limit_l_max 15
_diffrn_reflns_limit_l_min -19
_diffrn_reflns_number 13172
_diffrn_reflns_theta_full 27.48
_diffrn_reflns_theta_max 27.48
_exptl_absorpt_coefficient_mu 1.385
_exptl_absorpt_correction_T_max 0.959
_exptl_absorpt_correction_T_min 0.880
_exptl_absorpt_correction_type multi-scan
_exptl_absorpt_process_details 'Jacobson, R. (1998) Private communication'
_exptl_crystal_colour brown
_exptl_crystal_density_diffrn 1.795
_exptl_crystal_density_method 'not measured'
_exptl_crystal_description platelet
_exptl_crystal_F_000 932.00
_exptl_crystal_size_max 0.15
_exptl_crystal_size_mid 0.10
_exptl_crystal_size_min 0.03
_refine_diff_density_max 0.70
_refine_diff_density_min -0.69
_refine_ls_extinction_method none
_refine_ls_goodness_of_fit_ref 1.059
_refine_ls_hydrogen_treatment refall
_refine_ls_number_parameters 209
_refine_ls_number_reflns 3918
_refine_ls_R_factor_gt 0.0267
_refine_ls_shift/su_max 0.0010
_refine_ls_structure_factor_coef Fsqd
_refine_ls_weighting_details 'w = 1/[\s^2^(Fo^2^)+(0.0266P)^2^+3.2297P] where P=(Fo^2^+2Fc^2^)/3'
_refine_ls_weighting_scheme calc
_refine_ls_wR_factor_ref 0.0618
_reflns_number_gt 3753
_reflns_number_total 3918
_reflns_threshold_expression F^2^>2.0\s(F^2^)
_cod_data_source_file om100161r_si_002.cif
_cod_data_source_block '__fac(Cl,_Cl,_Cl)-[RuCl3(ebpea)]'
_cod_original_formula_sum 'C16 H21 Cl3 N3 Ru '
_cod_database_code 4065848

loop_
_symmetry_equiv_pos_site_id
_symmetry_equiv_pos_as_xyz
1 +X,+Y,+Z
2 1/2-X,1/2+Y,1/2-Z
3 -X,-Y,-Z
4 1/2+X,1/2-Y,1/2+Z

loop_
_atom_site_label
_atom_site_type_symbol
_atom_site_fract_x
_atom_site_fract_y
_atom_site_fract_z
_atom_site_U_iso_or_equiv
_atom_site_adp_type
_atom_site_occupancy
_atom_site_symmetry_multiplicity
_atom_site_calc_flag
_atom_site_refinement_flags
Ru(1) Ru 0.10371(2) 0.108760(11) 0.749847(11) 0.00848(5) Uani 1.00 1 d .
Cl(1) Cl -0.09930(7) 0.15019(4) 0.84198(4) 0.01685(11) Uani 1.00 1 d .
Cl(2) Cl 0.15344(7) 0.26441(3) 0.72846(3) 0.01434(11) Uani 1.00 1 d .
Cl(3) Cl -0.14281(7) 0.11299(3) 0.63187(3) 0.01318(11) Uani 1.00 1 d .
N(1) N 0.2750(2) 0.05988(12) 0.65926(11) 0.0097(3) Uani 1.00 1 d .
N(2) N 0.0505(2) -0.02754(12) 0.77586(12) 0.0120(3) Uani 1.00 1 d .
N(3) N 0.3115(2) 0.11806(12) 0.86078(12) 0.0106(3) Uani 1.00 1 d .
C(1) C 0.2559(2) 0.12443(15) 0.58096(14) 0.0130(4) Uani 1.00 1 d .
C(2) C 0.3772(3) 0.11136(16) 0.51331(15) 0.0168(4) Uani 1.00 1 d .
C(3) C 0.2384(2) -0.03668(14) 0.62600(14) 0.0131(4) Uani 1.00 1 d .
C(4) C 0.0532(2) -0.07193(15) 0.62077(15) 0.0144(4) Uani 1.00 1 d .
C(5) C 0.4615(2) 0.06114(15) 0.70538(14) 0.0132(4) Uani 1.00 1 d .
C(6) C 0.4923(2) 0.01096(15) 0.79456(14) 0.0138(4) Uani 1.00 1 d .
C(7) C 0.0026(2) -0.08866(15) 0.71005(15) 0.0142(4) Uani 1.00 1 d .
C(8) C -0.0879(3) -0.16756(16) 0.72559(18) 0.0199(4) Uani 1.00 1 d .
C(9) C -0.1213(3) -0.18611(16) 0.80933(19) 0.0238(5) Uani 1.00 1 d .
C(10) C -0.0545(3) -0.12773(17) 0.87887(18) 0.0218(5) Uani 1.00 1 d .
C(11) C 0.0279(2) -0.04906(16) 0.85972(15) 0.0160(4) Uani 1.00 1 d .
C(12) C 0.4611(2) 0.07049(14) 0.86959(14) 0.0122(4) Uani 1.00 1 d .
C(13) C 0.5893(2) 0.07920(16) 0.94561(15) 0.0165(4) Uani 1.00 1 d .
C(14) C 0.5674(3) 0.13905(17) 1.01220(15) 0.0179(4) Uani 1.00 1 d .
C(15) C 0.4159(3) 0.19095(15) 1.00113(15) 0.0168(4) Uani 1.00 1 d .
C(16) C 0.2926(3) 0.17930(15) 0.92538(14) 0.0147(4) Uani 1.00 1 d .
H(1) H 0.2728 0.1871 0.6048 0.016 Uiso 1.00 1 c R
H(2) H 0.1340 0.1202 0.5485 0.016 Uiso 1.00 1 c R
H(3) H 0.4841 0.1469 0.5318 0.020 Uiso 1.00 1 c R
H(4) H 0.3182 0.1320 0.4545 0.020 Uiso 1.00 1 c R
H(5) H 0.4071 0.0467 0.5103 0.020 Uiso 1.00 1 c R
H(6) H 0.3181 -0.0779 0.6654 0.016 Uiso 1.00 1 c R
H(7) H 0.2688 -0.0411 0.5657 0.016 Uiso 1.00 1 c R
H(8) H -0.0290 -0.0273 0.5876 0.017 Uiso 1.00 1 c R
H(9) H 0.0409 -0.1295 0.5865 0.017 Uiso 1.00 1 c R
H(10) H 0.4996 0.1252 0.7156 0.016 Uiso 1.00 1 c R
H(11) H 0.5348 0.0330 0.6658 0.016 Uiso 1.00 1 c R
H(12) H 0.4134 -0.0424 0.7905 0.017 Uiso 1.00 1 c R
H(13) H 0.6141 -0.0117 0.8071 0.017 Uiso 1.00 1 c R
H(14) H -0.1266 -0.2086 0.6780 0.024 Uiso 1.00 1 c R
H(15) H -0.1886 -0.2378 0.8195 0.029 Uiso 1.00 1 c R
H(16) H -0.0655 -0.1418 0.9385 0.026 Uiso 1.00 1 c R
H(17) H 0.0706 -0.0083 0.9070 0.019 Uiso 1.00 1 c R
H(18) H 0.6927 0.0435 0.9515 0.020 Uiso 1.00 1 c R
H(19) H 0.6538 0.1447 1.0644 0.021 Uiso 1.00 1 c R
H(20) H 0.3977 0.2339 1.0453 0.020 Uiso 1.00 1 c R
H(21) H 0.1898 0.2155 0.9178 0.018 Uiso 1.00 1 c R

loop_
_atom_site_aniso_label
_atom_site_aniso_U_11
_atom_site_aniso_U_22
_atom_site_aniso_U_33
_atom_site_aniso_U_12
_atom_site_aniso_U_13
_atom_site_aniso_U_23
Ru(1) 0.00795(9) 0.00723(9) 0.01037(9) -0.00013(5) 0.00193(6) -0.00017(5)
Cl(1) 0.0152(2) 0.0185(2) 0.0184(2) 0.00148(19) 0.0071(2) -0.0009(2)
Cl(2) 0.0180(2) 0.0087(2) 0.0160(2) -0.00157(18) 0.00240(19) 0.00000(18)
Cl(3) 0.0100(2) 0.0125(2) 0.0163(2) 0.00050(17) 0.00033(18) 0.00025(18)
N(1) 0.0097(7) 0.0098(8) 0.0097(7) 0.0006(6) 0.0019(6) 0.0001(6)
N(2) 0.0091(8) 0.0105(8) 0.0167(8) -0.0003(6) 0.0031(6) 0.0024(6)
N(3) 0.0132(8) 0.0096(8) 0.0092(7) -0.0024(6) 0.0024(6) 0.0006(6)
C(1) 0.0143(10) 0.0142(9) 0.0110(9) 0.0023(7) 0.0040(7) 0.0035(7)
C(2) 0.0164(10) 0.0210(11) 0.0136(10) 0.0011(8) 0.0048(8) 0.0033(8)
C(3) 0.0164(10) 0.0099(9) 0.0134(9) 0.0017(7) 0.0031(7) -0.0016(7)
C(4) 0.0151(10) 0.0109(9) 0.0160(10) -0.0006(7) -0.0003(8) -0.0035(7)
C(5) 0.0087(9) 0.0157(10) 0.0152(9) 0.0000(7) 0.0021(7) -0.0007(8)
C(6) 0.0129(9) 0.0134(10) 0.0144(9) 0.0016(7) 0.0005(7) -0.0013(8)
C(7) 0.0102(9) 0.0107(9) 0.0214(11) 0.0010(7) 0.0018(8) 0.0014(8)
C(8) 0.0154(10) 0.0109(10) 0.0333(13) -0.0029(8) 0.0035(9) -0.0007(9)
C(9) 0.0173(11) 0.0116(10) 0.0451(15) -0.0007(8) 0.0125(10) 0.0058(10)
C(10) 0.0185(11) 0.0197(11) 0.0300(13) 0.0039(9) 0.0118(9) 0.0100(9)
C(11) 0.0133(9) 0.0162(10) 0.0191(10) 0.0027(8) 0.0039(8) 0.0050(8)
C(12) 0.0117(9) 0.0117(9) 0.0131(9) -0.0024(7) 0.0020(7) 0.0024(7)
C(13) 0.0144(10) 0.0184(10) 0.0158(10) -0.0011(8) 0.0004(8) 0.0023(8)
C(14) 0.0189(11) 0.0209(11) 0.0126(10) -0.0055(9) -0.0008(8) 0.0001(8)
C(15) 0.0221(11) 0.0150(10) 0.0136(9) -0.0038(8) 0.0039(8) -0.0028(8)
C(16) 0.0172(10) 0.0130(10) 0.0144(9) -0.0011(8) 0.0045(8) -0.0011(7)

loop_
_atom_type_symbol
_atom_type_description
_atom_type_scat_dispersion_real
_atom_type_scat_dispersion_imag
_atom_type_scat_source
C C 0.003 0.002
;
International Tables for Crystallography
(1992, Vol. C, Tables 4.2.6.8 and 6.1.1.4)
;
H H 0.000 0.000
;
International Tables for Crystallography
(1992, Vol. C, Table 6.1.1.4)
;
Cl Cl 0.148 0.159
;
International Tables for Crystallography
(1992, Vol. C, Tables 4.2.6.8 and 6.1.1.4)
;
N N 0.006 0.003
;
International Tables for Crystallography
(1992, Vol. C, Tables 4.2.6.8 and 6.1.1.4)
;
Ru Ru -1.259 0.836
;
International Tables for Crystallography
(1992, Vol. C, Tables 4.2.6.8 and 6.1.1.4)
;

loop_
_geom_angle_atom_site_label_1
_geom_angle_atom_site_label_2
_geom_angle_atom_site_label_3
_geom_angle
_geom_angle_publ_flag
Cl(1) Ru(1) Cl(2) 88.61(2) no
Cl(1) Ru(1) Cl(3) 84.772(18) no
Cl(1) Ru(1) N(1) 174.56(4) no
Cl(1) Ru(1) N(2) 87.63(5) no
Cl(1) Ru(1) N(3) 90.27(5) no
Cl(2) Ru(1) Cl(3) 90.012(16) no
Cl(2) Ru(1) N(1) 95.60(4) no
Cl(2) Ru(1) N(2) 176.14(5) no
Cl(2) Ru(1) N(3) 85.83(4) no
Cl(3) Ru(1) N(1) 91.77(4) no
Cl(3) Ru(1) N(2) 90.46(4) no
Cl(3) Ru(1) N(3) 173.61(5) no
N(1) Ru(1) N(2) 88.21(7) no
N(1) Ru(1) N(3) 93.46(6) no
N(2) Ru(1) N(3) 93.37(6) no
Ru(1) N(1) C(1) 107.74(12) no
Ru(1) N(1) C(3) 114.59(13) no
Ru(1) N(1) C(5) 110.22(12) no
C(1) N(1) C(3) 109.68(15) no
C(1) N(1) C(5) 108.35(16) no
C(3) N(1) C(5) 106.12(15) no
Ru(1) N(2) C(7) 122.21(14) no
Ru(1) N(2) C(11) 117.59(14) no
C(7) N(2) C(11) 118.71(19) no
Ru(1) N(3) C(12) 124.67(14) no
Ru(1) N(3) C(16) 116.97(14) no
C(12) N(3) C(16) 118.30(17) no
N(1) C(1) C(2) 117.90(17) no
N(1) C(3) C(4) 117.16(17) no
C(3) C(4) C(7) 113.98(17) no
N(1) C(5) C(6) 113.46(17) no
C(5) C(6) C(12) 112.19(17) no
N(2) C(7) C(4) 118.86(19) no
N(2) C(7) C(8) 120.5(2) no
C(4) C(7) C(8) 120.7(2) no
C(7) C(8) C(9) 120.4(2) no
C(8) C(9) C(10) 118.6(2) no
C(9) C(10) C(11) 118.7(2) no
N(2) C(11) C(10) 122.5(2) no
N(3) C(12) C(6) 118.92(17) no
N(3) C(12) C(13) 121.0(2) no
C(6) C(12) C(13) 120.04(19) no
C(12) C(13) C(14) 120.5(2) no
C(13) C(14) C(15) 118.33(19) no
C(14) C(15) C(16) 119.0(2) no
N(3) C(16) C(15) 122.8(2) no
N(1) C(1) H(1) 107.8 no
N(1) C(1) H(2) 107.8 no
C(2) C(1) H(1) 107.8 no
C(2) C(1) H(2) 107.8 no
H(1) C(1) H(2) 107.2 no
C(1) C(2) H(3) 109.5 no
C(1) C(2) H(4) 109.5 no
C(1) C(2) H(5) 109.5 no
H(3) C(2) H(4) 109.5 no
H(3) C(2) H(5) 109.5 no
H(4) C(2) H(5) 109.5 no
N(1) C(3) H(6) 108.0 no
N(1) C(3) H(7) 108.0 no
C(4) C(3) H(6) 108.0 no
C(4) C(3) H(7) 108.0 no
H(6) C(3) H(7) 107.3 no
C(3) C(4) H(8) 108.8 no
C(3) C(4) H(9) 108.8 no
C(7) C(4) H(8) 108.8 no
C(7) C(4) H(9) 108.8 no
H(8) C(4) H(9) 107.6 no
N(1) C(5) H(10) 108.9 no
N(1) C(5) H(11) 108.9 no
C(6) C(5) H(10) 108.9 no
C(6) C(5) H(11) 108.9 no
H(10) C(5) H(11) 107.7 no
C(5) C(6) H(12) 109.2 no
C(5) C(6) H(13) 109.2 no
C(12) C(6) H(12) 109.2 no
C(12) C(6) H(13) 109.2 no
H(12) C(6) H(13) 107.9 no
C(7) C(8) H(14) 119.8 no
C(9) C(8) H(14) 119.8 no
C(8) C(9) H(15) 120.7 no
C(10) C(9) H(15) 120.7 no
C(9) C(10) H(16) 120.6 no
C(11) C(10) H(16) 120.6 no
N(2) C(11) H(17) 118.8 no
C(10) C(11) H(17) 118.7 no
C(12) C(13) H(18) 119.8 no
C(14) C(13) H(18) 119.8 no
C(13) C(14) H(19) 120.8 no
C(15) C(14) H(19) 120.8 no
C(14) C(15) H(20) 120.5 no
C(16) C(15) H(20) 120.5 no
N(3) C(16) H(21) 118.6 no
C(15) C(16) H(21) 118.6 no

loop_
_geom_bond_atom_site_label_1
_geom_bond_atom_site_label_2
_geom_bond_distance
_geom_bond_publ_flag
Ru(1) Cl(1) 2.3703(6) yes
Ru(1) Cl(2) 2.3507(4) yes
Ru(1) Cl(3) 2.3852(4) yes
Ru(1) N(1) 2.2013(18) yes
Ru(1) N(2) 2.0961(17) yes
Ru(1) N(3) 2.1255(16) yes
N(1) C(1) 1.510(2) yes
N(1) C(3) 1.516(2) yes
N(1) C(5) 1.496(2) yes
N(2) C(7) 1.348(2) no
N(2) C(11) 1.357(3) no
N(3) C(12) 1.343(2) no
N(3) C(16) 1.360(2) no
C(1) C(2) 1.528(3) yes
C(3) C(4) 1.519(3) yes
C(4) C(7) 1.502(3) no
C(5) C(6) 1.527(3) yes
C(6) C(12) 1.493(3) no
C(7) C(8) 1.398(3) no
C(8) C(9) 1.374(4) no
C(9) C(10) 1.390(3) no
C(10) C(11) 1.377(3) no
C(12) C(13) 1.394(2) no
C(13) C(14) 1.376(3) no
C(14) C(15) 1.388(3) no
C(15) C(16) 1.374(2) no
C(1) H(1) 0.990 no
C(1) H(2) 0.990 no
C(2) H(3) 0.980 no
C(2) H(4) 0.980 no
C(2) H(5) 0.980 no
C(3) H(6) 0.990 no
C(3) H(7) 0.990 no
C(4) H(8) 0.990 no
C(4) H(9) 0.990 no
C(5) H(10) 0.990 no
C(5) H(11) 0.990 no
C(6) H(12) 0.990 no
C(6) H(13) 0.990 no
C(8) H(14) 0.950 no
C(9) H(15) 0.950 no
C(10) H(16) 0.950 no
C(11) H(17) 0.950 no
C(13) H(18) 0.950 no
C(14) H(19) 0.950 no
C(15) H(20) 0.950 no
C(16) H(21) 0.950 no

loop_
_geom_torsion_atom_site_label_1
_geom_torsion_atom_site_label_2
_geom_torsion_atom_site_label_3
_geom_torsion_atom_site_label_4
_geom_torsion
_geom_torsion_publ_flag
Cl(1) Ru(1) N(1) C(1) 103.2(4) no
Cl(1) Ru(1) N(1) C(3) -19.2(5) no
Cl(1) Ru(1) N(1) C(5) -138.7(4) no
Cl(1) Ru(1) N(2) C(7) 126.97(16) no
Cl(1) Ru(1) N(2) C(11) -38.89(14) no
Cl(1) Ru(1) N(3) C(12) 152.22(17) no
Cl(1) Ru(1) N(3) C(16) -30.36(15) no
Cl(2) Ru(1) N(1) C(1) -37.30(11) no
Cl(2) Ru(1) N(1) C(3) -159.67(11) no
Cl(2) Ru(1) N(1) C(5) 80.74(12) no
Cl(2) Ru(1) N(2) C(7) 139.3(6) no
Cl(2) Ru(1) N(2) C(11) -26.6(7) no
Cl(2) Ru(1) N(3) C(12) -119.20(17) no
Cl(2) Ru(1) N(3) C(16) 58.22(15) no
Cl(3) Ru(1) N(1) C(1) 52.88(11) no
Cl(3) Ru(1) N(1) C(3) -69.48(11) no
Cl(3) Ru(1) N(1) C(5) 170.92(12) no
Cl(3) Ru(1) N(2) C(7) 42.22(16) no
Cl(3) Ru(1) N(2) C(11) -123.64(15) no
Cl(3) Ru(1) N(3) C(12) -168.7(3) no
Cl(3) Ru(1) N(3) C(16) 8.7(6) no
N(1) Ru(1) N(2) C(7) -49.53(16) no
N(1) Ru(1) N(2) C(11) 144.61(15) no
N(2) Ru(1) N(1) C(1) 143.29(12) no
N(2) Ru(1) N(1) C(3) 20.93(12) no
N(2) Ru(1) N(1) C(5) -98.67(13) no
N(1) Ru(1) N(3) C(12) -23.83(18) no
N(1) Ru(1) N(3) C(16) 153.59(16) no
N(3) Ru(1) N(1) C(1) -123.44(12) no
N(3) Ru(1) N(1) C(3) 114.20(12) no
N(3) Ru(1) N(1) C(5) -5.40(13) no
N(2) Ru(1) N(3) C(12) 64.58(18) no
N(2) Ru(1) N(3) C(16) -118.00(16) no
N(3) Ru(1) N(2) C(7) -142.90(16) no
N(3) Ru(1) N(2) C(11) 51.24(16) no
Ru(1) N(1) C(1) C(2) 173.30(14) no
Ru(1) N(1) C(3) C(4) 27.3(2) no
Ru(1) N(1) C(5) C(6) 52.73(19) no
C(1) N(1) C(3) C(4) -94.0(2) no
C(3) N(1) C(1) C(2) -61.4(2) no
C(1) N(1) C(5) C(6) 170.39(17) no
C(5) N(1) C(1) C(2) 54.1(2) no
C(3) N(1) C(5) C(6) -71.9(2) no
C(5) N(1) C(3) C(4) 149.12(18) no
Ru(1) N(2) C(7) C(4) 24.0(2) no
Ru(1) N(2) C(7) C(8) -157.93(16) no
Ru(1) N(2) C(11) C(10) 161.11(18) no
C(7) N(2) C(11) C(10) -5.3(3) no
C(11) N(2) C(7) C(4) -170.29(18) no
C(11) N(2) C(7) C(8) 7.8(3) no
Ru(1) N(3) C(12) C(6) 4.3(2) no
Ru(1) N(3) C(12) C(13) -178.56(16) no
Ru(1) N(3) C(16) C(15) 178.92(18) no
C(12) N(3) C(16) C(15) -3.5(3) no
C(16) N(3) C(12) C(6) -173.10(19) no
C(16) N(3) C(12) C(13) 4.1(3) no
N(1) C(3) C(4) C(7) -70.5(2) no
C(3) C(4) C(7) N(2) 41.8(2) no
C(3) C(4) C(7) C(8) -136.2(2) no
N(1) C(5) C(6) C(12) -86.0(2) no
C(5) C(6) C(12) N(3) 50.2(2) no
C(5) C(6) C(12) C(13) -127.0(2) no
N(2) C(7) C(8) C(9) -3.4(3) no
C(4) C(7) C(8) C(9) 174.6(2) no
C(7) C(8) C(9) C(10) -3.7(3) no
C(8) C(9) C(10) C(11) 6.2(3) no
C(9) C(10) C(11) N(2) -1.8(3) no
N(3) C(12) C(13) C(14) -2.0(3) no
C(6) C(12) C(13) C(14) 175.1(2) no
C(12) C(13) C(14) C(15) -0.7(3) no
C(13) C(14) C(15) C(16) 1.3(3) no
C(14) C(15) C(16) N(3) 0.8(3) no
